data_7101433
loop_
_publ_author_name
'G. Parkin'
'Victoria K. Landry'
'Luciano Marchio'
'Jonathan G. Melnick'
'Mao Minoura'
'Keliang Pang'

_publ_section_title
;
Synthesis and Structural Characterization of
Tris(2-seleno-1-mesitylimidazolyl)hydroborato Complexes: A New Type of
Strongly Electron Donating Tripodal Selenium Ligand
;
_journal_issue 38
_journal_name_full 'Chemical Communications'
_journal_paper_doi 10.1039/b608078b
_journal_year 2006
_chemical_formula_sum 'C82 H95 B2 N17 Se6 Zn'
_chemical_formula_weight 1879.50
_chemical_name_systematic
;
?
;
_space_group_IT_number 15
_symmetry_cell_setting monoclinic
_symmetry_space_group_name_Hall '-C 2yc'
_symmetry_space_group_name_H-M 'C 1 2/c 1'
_atom_sites_solution_hydrogens geom
_atom_sites_solution_primary direct
_atom_sites_solution_secondary difmap
_audit_creation_method SHELXL-97
_cell_angle_alpha 90.00
_cell_angle_beta 92.623(2)
_cell_angle_gamma 90.00
_cell_formula_units_Z 4
_cell_length_a 20.640(3)
_cell_length_b 18.829(3)
_cell_length_c 24.172(4)
_cell_measurement_reflns_used 3620
_cell_measurement_temperature 243(2)
_cell_measurement_theta_max 41.589
_cell_measurement_theta_min 4.536
_cell_volume 9384(2)
_computing_cell_refinement 'Bruker SMART'
_computing_data_collection 'Bruker SMART'
_computing_data_reduction 'Bruker SHELXTL'
_computing_molecular_graphics 'Bruker SHELXTL'
_computing_publication_material 'Bruker SHELXTL'
_computing_structure_refinement 'SHELXL-97 (Sheldrick, 1997)'
_computing_structure_solution 'SHELXS-97 (Sheldrick, 1990)'
_diffrn_ambient_temperature 243(2)
_diffrn_measured_fraction_theta_full 0.932
_diffrn_measured_fraction_theta_max 0.932
_diffrn_measurement_device_type 'CCD area detector'
_diffrn_measurement_method 'phi and omega scans'
_diffrn_radiation_monochromator graphite
_diffrn_radiation_source 'fine-focus sealed tube'
_diffrn_radiation_type MoK\a
_diffrn_radiation_wavelength 0.71073
_diffrn_reflns_av_R_equivalents 0.0848
_diffrn_reflns_av_sigmaI/netI 0.2175
_diffrn_reflns_limit_h_max 26
_diffrn_reflns_limit_h_min -20
_diffrn_reflns_limit_k_max 13
_diffrn_reflns_limit_k_min -25
_diffrn_reflns_limit_l_max 32
_diffrn_reflns_limit_l_min -30
_diffrn_reflns_number 30881
_diffrn_reflns_theta_full 28.35
_diffrn_reflns_theta_max 28.35
_diffrn_reflns_theta_min 1.67
_exptl_absorpt_coefficient_mu 2.637
_exptl_absorpt_correction_T_max 0.7784
_exptl_absorpt_correction_T_min 0.6206
_exptl_absorpt_correction_type empirical
_exptl_absorpt_process_details SADABS
_exptl_crystal_colour COLORLESS
_exptl_crystal_density_diffrn 1.330
_exptl_crystal_density_method 'not measured'
_exptl_crystal_description BLOCK
_exptl_crystal_F_000 3800
_exptl_crystal_size_max 0.20
_exptl_crystal_size_mid 0.20
_exptl_crystal_size_min 0.10
_refine_diff_density_max 0.640
_refine_diff_density_min -0.553
_refine_diff_density_rms 0.080
_refine_ls_extinction_method none
_refine_ls_goodness_of_fit_ref 1.003
_refine_ls_hydrogen_treatment constr
_refine_ls_matrix_type full
_refine_ls_number_parameters 423
_refine_ls_number_reflns 10934
_refine_ls_number_restraints 0
_refine_ls_restrained_S_all 1.003
_refine_ls_R_factor_all 0.1724
_refine_ls_R_factor_gt 0.0520
_refine_ls_shift/su_max 0.005
_refine_ls_shift/su_mean 0.001
_refine_ls_structure_factor_coef Fsqd
_refine_ls_weighting_details 'calc w=1/[\s^2^(Fo^2^)+(0.0150P)^2^+0.0000P] where P=(Fo^2^+2Fc^2^)/3'
_refine_ls_weighting_scheme calc
_refine_ls_wR_factor_gt 0.0836
_refine_ls_wR_factor_ref 0.0898
_reflns_number_gt 3457
_reflns_number_total 10934
_reflns_threshold_expression >2sigma(I)
_cod_data_source_file b608078b.txt
_cod_depositor_comments
;
The following automatic conversions were performed:
'_symmetry_cell_setting' value 'Monoclinic' changed to 'monoclinic'
according to '/home/saulius/struct/CIF-dictionaries/cif_core.dic'
dictionary named 'cif_core.dic' version 2.4.1 from
2010-06-29.

'_exptl_absorpt_correction_type' value 'Empirical' changed to
'empirical' according to
'/home/saulius/struct/CIF-dictionaries/cif_core.dic' dictionary named
'cif_core.dic' version 2.4.1 from
2010-06-29.

'_refine_ls_hydrogen_treatment' value 'CONSTR' changed to
'constr' according to '/home/saulius/struct/CIF-dictionaries/cif_core.dic'
dictionary named 'cif_core.dic' version 2.4.1 from 2010-06-29.

Automatic conversion script
Id: cif_fix_enum 1527 2010-12-29 10:47:43Z saulius 
;
_cod_original_sg_symbol_H-M C2/c
_cod_database_code 7101433

loop_
_symmetry_equiv_pos_as_xyz
'x, y, z'
'-x, y, -z+1/2'
'x+1/2, y+1/2, z'
'-x+1/2, y+1/2, -z+1/2'
'-x, -y, -z'
'x, -y, z-1/2'
'-x+1/2, -y+1/2, -z'
'x+1/2, -y+1/2, z-1/2'

loop_
_atom_site_label
_atom_site_type_symbol
_atom_site_fract_x
_atom_site_fract_y
_atom_site_fract_z
_atom_site_U_iso_or_equiv
_atom_site_adp_type
_atom_site_occupancy
_atom_site_symmetry_multiplicity
_atom_site_calc_flag
_atom_site_refinement_flags
Zn Zn 0.5000 -0.07024(4) 0.2500 0.0505(3) Uani 1 2 d S
Se1 Se 0.57717(3) -0.01333(3) 0.18940(2) 0.05689(18) Uani 1 1 d .
Se2 Se 0.42386(3) -0.15108(3) 0.19759(2) 0.05881(19) Uani 1 1 d .
Se3 Se 0.35563(3) 0.08073(3) 0.01189(3) 0.0775(2) Uani 1 1 d .
N11 N 0.4769(2) 0.0723(2) 0.13424(17) 0.0531(12) Uani 1 1 d .
N12 N 0.5689(3) 0.1274(2) 0.14667(18) 0.0607(14) Uani 1 1 d .
N21 N 0.44145(19) -0.0523(2) 0.10793(19) 0.0488(12) Uani 1 1 d .
N22 N 0.4654(2) -0.1602(2) 0.0879(2) 0.0541(12) Uani 1 1 d .
N31 N 0.3554(2) 0.0422(2) 0.1282(2) 0.0575(13) Uani 1 1 d .
N32 N 0.2613(3) 0.0777(2) 0.0925(2) 0.0617(13) Uani 1 1 d .
B B 0.4240(3) 0.0141(3) 0.1417(3) 0.0543(19) Uani 1 1 d .
H1 H 0.4219(17) 0.000(2) 0.1893(18) 0.065 Uiso 1 1 d .
C11 C 0.5370(3) 0.0659(3) 0.1546(2) 0.0511(15) Uani 1 1 d .
C12 C 0.4701(3) 0.1405(3) 0.1133(2) 0.0660(18) Uani 1 1 d .
H12A H 0.4320 0.1600 0.0967 0.079 Uiso 1 1 calc R
C13 C 0.5265(4) 0.1737(3) 0.1205(2) 0.0656(18) Uani 1 1 d .
H13A H 0.5357 0.2204 0.1097 0.079 Uiso 1 1 calc R
C41 C 0.6350(4) 0.1405(3) 0.1642(3) 0.0614(17) Uani 1 1 d .
C42 C 0.6482(5) 0.1682(3) 0.2177(3) 0.098(3) Uani 1 1 d .
C43 C 0.7133(6) 0.1797(5) 0.2327(4) 0.145(5) Uani 1 1 d .
H43A H 0.7238 0.1977 0.2683 0.174 Uiso 1 1 calc R
C44 C 0.7612(6) 0.1666(5) 0.1995(5) 0.144(5) Uani 1 1 d .
C45 C 0.7466(4) 0.1381(4) 0.1464(4) 0.112(3) Uani 1 1 d .
H45A H 0.7803 0.1277 0.1228 0.134 Uiso 1 1 calc R
C46 C 0.6835(4) 0.1255(3) 0.1289(3) 0.073(2) Uani 1 1 d .
C47 C 0.5933(4) 0.1840(4) 0.2543(3) 0.157(4) Uani 1 1 d .
H47A H 0.6104 0.2025 0.2895 0.236 Uiso 1 1 calc R
H47B H 0.5692 0.1407 0.2606 0.236 Uiso 1 1 calc R
H47C H 0.5647 0.2189 0.2366 0.236 Uiso 1 1 calc R
C48 C 0.8325(4) 0.1772(5) 0.2176(4) 0.245(6) Uani 1 1 d .
H48A H 0.8355 0.1969 0.2548 0.368 Uiso 1 1 calc R
H48B H 0.8526 0.2096 0.1923 0.368 Uiso 1 1 calc R
H48C H 0.8548 0.1319 0.2173 0.368 Uiso 1 1 calc R
C49 C 0.6674(3) 0.0966(3) 0.0717(3) 0.105(2) Uani 1 1 d .
H49A H 0.7071 0.0892 0.0526 0.158 Uiso 1 1 calc R
H49B H 0.6401 0.1303 0.0511 0.158 Uiso 1 1 calc R
H49C H 0.6446 0.0518 0.0747 0.158 Uiso 1 1 calc R
C21 C 0.4429(2) -0.1189(3) 0.1281(2) 0.0505(15) Uani 1 1 d .
C22 C 0.4630(3) -0.0536(3) 0.0548(2) 0.0634(17) Uani 1 1 d .
H22A H 0.4662 -0.0140 0.0313 0.076 Uiso 1 1 calc R
C23 C 0.4787(3) -0.1198(3) 0.0423(2) 0.0721(18) Uani 1 1 d .
H23A H 0.4954 -0.1359 0.0090 0.087 Uiso 1 1 calc R
C51 C 0.4760(3) -0.2371(3) 0.0919(2) 0.0666(18) Uani 1 1 d .
C52 C 0.4251(4) -0.2815(4) 0.0711(3) 0.083(2) Uani 1 1 d .
C53 C 0.4371(4) -0.3543(4) 0.0749(3) 0.112(3) Uani 1 1 d .
H53A H 0.4043 -0.3865 0.0634 0.135 Uiso 1 1 calc R
C54 C 0.4967(5) -0.3802(4) 0.0956(3) 0.106(3) Uani 1 1 d .
C55 C 0.5431(3) -0.3339(3) 0.1137(3) 0.093(2) Uani 1 1 d .
H55A H 0.5830 -0.3520 0.1278 0.112 Uiso 1 1 calc R
C56 C 0.5344(3) -0.2611(3) 0.1124(3) 0.0725(19) Uani 1 1 d .
C57 C 0.3610(3) -0.2530(3) 0.0489(3) 0.124(3) Uani 1 1 d .
H57A H 0.3333 -0.2922 0.0369 0.186 Uiso 1 1 calc R
H57B H 0.3679 -0.2219 0.0178 0.186 Uiso 1 1 calc R
H57C H 0.3404 -0.2267 0.0778 0.186 Uiso 1 1 calc R
C58 C 0.5065(4) -0.4604(3) 0.0986(3) 0.177(4) Uani 1 1 d .
H58A H 0.5499 -0.4706 0.1137 0.265 Uiso 1 1 calc R
H58B H 0.5011 -0.4805 0.0617 0.265 Uiso 1 1 calc R
H58C H 0.4748 -0.4810 0.1223 0.265 Uiso 1 1 calc R
C59 C 0.5872(3) -0.2108(3) 0.1344(2) 0.097(2) Uani 1 1 d .
H59A H 0.5725 -0.1621 0.1300 0.146 Uiso 1 1 calc R
H59B H 0.6261 -0.2177 0.1139 0.146 Uiso 1 1 calc R
H59C H 0.5969 -0.2205 0.1733 0.146 Uiso 1 1 calc R
C31 C 0.3234(3) 0.0656(3) 0.0796(2) 0.0587(16) Uani 1 1 d .
C32 C 0.3093(3) 0.0396(3) 0.1678(2) 0.0638(18) Uani 1 1 d .
H32A H 0.3178 0.0243 0.2044 0.077 Uiso 1 1 calc R
C33 C 0.2513(3) 0.0614(3) 0.1480(3) 0.0766(19) Uani 1 1 d .
H33A H 0.2126 0.0650 0.1669 0.092 Uiso 1 1 calc R
C61 C 0.2106(3) 0.1022(3) 0.0547(3) 0.0645(17) Uani 1 1 d .
C62 C 0.2024(4) 0.1753(3) 0.0501(3) 0.077(2) Uani 1 1 d .
C63 C 0.1522(4) 0.1980(4) 0.0151(3) 0.090(2) Uani 1 1 d .
H63A H 0.1451 0.2471 0.0115 0.108 Uiso 1 1 calc R
C64 C 0.1119(4) 0.1528(5) -0.0148(3) 0.108(3) Uani 1 1 d .
C65 C 0.1237(4) 0.0809(4) -0.0091(3) 0.110(3) Uani 1 1 d .
H65A H 0.0976 0.0488 -0.0299 0.132 Uiso 1 1 calc R
C66 C 0.1724(4) 0.0546(4) 0.0261(3) 0.086(2) Uani 1 1 d .
C67 C 0.2459(3) 0.2265(3) 0.0815(3) 0.095(2) Uani 1 1 d .
H67A H 0.2324 0.2748 0.0729 0.143 Uiso 1 1 calc R
H67B H 0.2903 0.2197 0.0712 0.143 Uiso 1 1 calc R
H67C H 0.2430 0.2183 0.1210 0.143 Uiso 1 1 calc R
C68 C 0.0564(3) 0.1789(4) -0.0511(3) 0.161(4) Uani 1 1 d .
H68A H 0.0553 0.2304 -0.0503 0.242 Uiso 1 1 calc R
H68B H 0.0161 0.1603 -0.0379 0.242 Uiso 1 1 calc R
H68C H 0.0617 0.1629 -0.0888 0.242 Uiso 1 1 calc R
C69 C 0.1836(3) -0.0257(3) 0.0331(3) 0.119(3) Uani 1 1 d .
H69A H 0.2198 -0.0337 0.0593 0.179 Uiso 1 1 calc R
H69B H 0.1932 -0.0464 -0.0024 0.179 Uiso 1 1 calc R
H69C H 0.1449 -0.0476 0.0466 0.179 Uiso 1 1 calc R

loop_
_atom_site_aniso_label
_atom_site_aniso_U_11
_atom_site_aniso_U_22
_atom_site_aniso_U_33
_atom_site_aniso_U_23
_atom_site_aniso_U_13
_atom_site_aniso_U_12
Zn 0.0639(6) 0.0399(5) 0.0477(6) 0.000 0.0043(5) 0.000
Se1 0.0634(4) 0.0444(3) 0.0632(4) 0.0045(3) 0.0064(3) -0.0075(3)
Se2 0.0761(5) 0.0489(3) 0.0513(4) 0.0090(3) 0.0019(3) -0.0169(3)
Se3 0.1087(6) 0.0749(4) 0.0493(4) 0.0086(4) 0.0078(4) 0.0017(4)
N11 0.073(4) 0.038(3) 0.049(3) 0.009(2) 0.004(3) -0.007(3)
N12 0.090(4) 0.043(3) 0.050(3) 0.005(3) 0.002(3) -0.024(3)
N21 0.067(3) 0.038(3) 0.042(3) 0.003(3) 0.010(3) -0.005(2)
N22 0.072(3) 0.039(3) 0.051(3) -0.002(3) 0.006(3) -0.011(3)
N31 0.073(4) 0.049(3) 0.051(4) 0.005(3) 0.018(3) 0.000(3)
N32 0.069(4) 0.062(3) 0.054(4) 0.004(3) 0.006(3) 0.006(3)
B 0.058(5) 0.051(4) 0.054(5) 0.015(4) 0.005(4) 0.009(4)
C11 0.067(5) 0.051(4) 0.036(4) 0.002(3) 0.012(3) -0.008(4)
C12 0.088(5) 0.049(4) 0.060(4) 0.009(3) -0.008(4) -0.002(4)
C13 0.111(6) 0.036(4) 0.049(4) 0.013(3) -0.012(4) -0.008(4)
C41 0.076(6) 0.046(4) 0.061(5) 0.018(4) -0.008(5) -0.036(4)
C42 0.175(9) 0.074(5) 0.044(5) 0.009(4) -0.015(6) -0.070(5)
C43 0.220(13) 0.137(7) 0.071(8) 0.030(6) -0.053(8) -0.144(9)
C44 0.165(12) 0.129(8) 0.131(11) 0.078(8) -0.067(8) -0.114(8)
C45 0.093(7) 0.113(6) 0.127(8) 0.051(6) -0.018(6) -0.054(5)
C46 0.069(6) 0.070(5) 0.081(6) 0.032(4) 0.006(5) -0.021(4)
C47 0.305(12) 0.114(6) 0.056(6) -0.026(5) 0.042(7) -0.067(7)
C48 0.190(9) 0.291(12) 0.242(11) 0.152(9) -0.125(8) -0.204(9)
C49 0.126(6) 0.128(6) 0.062(5) 0.016(5) 0.014(5) -0.012(5)
C21 0.056(4) 0.045(4) 0.052(4) -0.004(3) 0.014(3) -0.017(3)
C22 0.088(5) 0.055(4) 0.049(5) 0.005(3) 0.024(4) 0.000(4)
C23 0.103(5) 0.063(4) 0.053(5) 0.001(4) 0.027(4) -0.003(4)
C51 0.078(5) 0.055(4) 0.068(5) -0.009(4) 0.011(4) -0.003(4)
C52 0.097(6) 0.077(5) 0.073(5) -0.006(4) -0.016(4) -0.034(5)
C53 0.158(8) 0.053(5) 0.125(7) -0.013(5) -0.005(6) -0.032(6)
C54 0.143(8) 0.050(5) 0.126(8) -0.021(5) 0.012(6) -0.016(6)
C55 0.107(6) 0.056(5) 0.117(6) -0.016(4) -0.001(5) 0.019(4)
C56 0.078(5) 0.045(4) 0.095(6) -0.013(4) 0.008(4) 0.005(4)
C57 0.128(7) 0.107(6) 0.132(7) 0.004(5) -0.048(6) -0.035(5)
C58 0.231(9) 0.048(5) 0.249(11) -0.026(6) -0.015(8) -0.001(5)
C59 0.088(5) 0.076(4) 0.126(6) -0.035(4) -0.019(4) 0.009(4)
C31 0.075(5) 0.047(4) 0.054(5) 0.009(3) 0.010(4) 0.000(3)
C32 0.083(5) 0.058(4) 0.051(5) 0.017(3) 0.012(4) 0.006(4)
C33 0.099(6) 0.073(4) 0.059(5) 0.014(4) 0.016(5) 0.025(4)
C61 0.071(5) 0.062(5) 0.059(5) 0.013(4) -0.015(4) 0.011(4)
C62 0.118(6) 0.051(5) 0.064(5) 0.011(4) 0.003(4) 0.012(4)
C63 0.122(7) 0.070(5) 0.078(6) 0.033(5) 0.001(5) 0.019(5)
C64 0.138(7) 0.092(6) 0.090(6) 0.021(6) -0.035(5) 0.013(6)
C65 0.137(7) 0.092(6) 0.097(6) 0.013(5) -0.047(5) -0.004(6)
C66 0.097(6) 0.082(6) 0.077(6) 0.012(5) -0.019(4) -0.004(5)
C67 0.116(6) 0.068(4) 0.104(6) -0.014(4) 0.023(5) -0.001(4)
C68 0.165(8) 0.173(8) 0.139(8) 0.047(6) -0.072(6) 0.060(6)
C69 0.162(7) 0.051(4) 0.142(7) 0.000(4) -0.039(5) -0.009(4)

loop_
_atom_type_symbol
_atom_type_description
_atom_type_scat_dispersion_real
_atom_type_scat_dispersion_imag
_atom_type_scat_source
C C 0.0033 0.0016 'International Tables Vol C Tables 4.2.6.8 and 6.1.1.4'
H H 0.0000 0.0000 'International Tables Vol C Tables 4.2.6.8 and 6.1.1.4'
B B 0.0013 0.0007 'International Tables Vol C Tables 4.2.6.8 and 6.1.1.4'
N N 0.0061 0.0033 'International Tables Vol C Tables 4.2.6.8 and 6.1.1.4'
Zn Zn 0.2839 1.4301 'International Tables Vol C Tables 4.2.6.8 and 6.1.1.4'
Se Se -0.0929 2.2259 'International Tables Vol C Tables 4.2.6.8 and 6.1.1.4'

loop_
_geom_angle_atom_site_label_1
_geom_angle_atom_site_label_2
_geom_angle_atom_site_label_3
_geom_angle
_geom_angle_site_symmetry_1
_geom_angle_site_symmetry_3
Se1 Zn Se1 128.33(4) . 2_655
Se1 Zn Se2 99.11(2) . 2_655
Se1 Zn Se2 111.97(2) 2_655 2_655
Se1 Zn Se2 111.97(2) . .
Se1 Zn Se2 99.11(2) 2_655 .
Se2 Zn Se2 104.70(4) 2_655 .
Se1 Zn H1 80.6(9) . .
Se1 Zn H1 72.6(9) 2_655 .
Se2 Zn H1 173.6(9) 2_655 .
Se2 Zn H1 69.7(9) . .
C11 Se1 Zn 109.09(18) . .
C21 Se2 Zn 96.12(16) . .
C11 N11 C12 107.4(5) . .
C11 N11 B 122.9(5) . .
C12 N11 B 129.2(5) . .
C11 N12 C13 107.9(5) . .
C11 N12 C41 124.8(5) . .
C13 N12 C41 127.4(5) . .
C21 N21 C22 108.5(4) . .
C21 N21 B 124.4(5) . .
C22 N21 B 126.8(5) . .
C21 N22 C23 110.3(4) . .
C21 N22 C51 125.4(5) . .
C23 N22 C51 124.3(5) . .
C32 N31 C31 106.4(5) . .
C32 N31 B 120.0(6) . .
C31 N31 B 133.3(6) . .
C31 N32 C33 111.6(5) . .
C31 N32 C61 125.4(6) . .
C33 N32 C61 123.0(6) . .
N31 B N21 113.7(5) . .
N31 B N11 112.2(5) . .
N21 B N11 109.0(5) . .
N11 C11 N12 109.0(5) . .
N11 C11 Se1 128.7(5) . .
N12 C11 Se1 122.3(5) . .
C13 C12 N11 108.3(5) . .
C12 C13 N12 107.5(5) . .
C46 C41 C42 122.1(7) . .
C46 C41 N12 119.5(6) . .
C42 C41 N12 118.4(7) . .
C43 C42 C41 116.1(8) . .
C43 C42 C47 124.2(8) . .
C41 C42 C47 119.7(8) . .
C44 C43 C42 123.4(10) . .
C43 C44 C45 119.2(10) . .
C43 C44 C48 122.4(12) . .
C45 C44 C48 118.3(11) . .
C46 C45 C44 120.4(9) . .
C45 C46 C41 118.8(8) . .
C45 C46 C49 120.7(8) . .
C41 C46 C49 120.5(7) . .
N22 C21 N21 106.3(4) . .
N22 C21 Se2 124.3(4) . .
N21 C21 Se2 129.3(5) . .
C23 C22 N21 108.8(5) . .
C22 C23 N22 106.1(5) . .
C56 C51 C52 124.2(6) . .
C56 C51 N22 118.7(6) . .
C52 C51 N22 117.0(6) . .
C53 C52 C51 115.6(7) . .
C53 C52 C57 121.6(7) . .
C51 C52 C57 122.8(6) . .
C54 C53 C52 121.1(7) . .
C55 C54 C53 119.4(7) . .
C55 C54 C58 122.1(8) . .
C53 C54 C58 118.4(8) . .
C54 C55 C56 122.8(7) . .
C51 C56 C55 116.8(6) . .
C51 C56 C59 121.9(5) . .
C55 C56 C59 121.2(6) . .
N32 C31 N31 106.0(5) . .
N32 C31 Se3 124.8(5) . .
N31 C31 Se3 129.2(5) . .
C33 C32 N31 112.0(6) . .
C32 C33 N32 104.0(6) . .
C66 C61 C62 123.0(6) . .
C66 C61 N32 120.0(6) . .
C62 C61 N32 116.9(6) . .
C63 C62 C61 116.4(6) . .
C63 C62 C67 121.8(6) . .
C61 C62 C67 121.8(7) . .
C62 C63 C64 123.5(7) . .
C63 C64 C65 117.1(7) . .
C63 C64 C68 122.4(8) . .
C65 C64 C68 120.5(8) . .
C66 C65 C64 122.3(7) . .
C61 C66 C65 117.7(6) . .
C61 C66 C69 120.7(6) . .
C65 C66 C69 121.6(7) . .

loop_
_geom_bond_atom_site_label_1
_geom_bond_atom_site_label_2
_geom_bond_distance
_geom_bond_site_symmetry_2
Zn Se1 2.4585(7) .
Zn Se1 2.4585(7) 2_655
Zn Se2 2.4918(7) 2_655
Zn Se2 2.4918(7) .
Zn H1 2.51(4) .
Se1 C11 1.885(5) .
Se2 C21 1.845(5) .
Se3 C31 1.816(6) .
N11 C11 1.320(5) .
N11 C12 1.387(6) .
N11 B 1.561(7) .
N12 C11 1.349(6) .
N12 C13 1.369(6) .
N12 C41 1.433(6) .
N21 C21 1.346(5) .
N21 C22 1.379(6) .
N21 B 1.544(7) .
N22 C21 1.343(6) .
N22 C23 1.379(6) .
N22 C51 1.467(6) .
N31 C32 1.381(6) .
N31 C31 1.392(6) .
N31 B 1.534(7) .
N32 C31 1.353(6) .
N32 C33 1.400(6) .
N32 C61 1.434(6) .
C12 C13 1.325(6) .
C41 C46 1.373(7) .
C41 C42 1.409(8) .
C42 C43 1.393(10) .
C42 C47 1.500(9) .
C43 C44 1.324(12) .
C44 C45 1.411(11) .
C44 C48 1.531(11) .
C45 C46 1.371(8) .
C46 C49 1.508(8) .
C22 C23 1.326(6) .
C51 C56 1.360(7) .
C51 C52 1.416(7) .
C52 C53 1.395(8) .
C52 C57 1.505(7) .
C53 C54 1.394(8) .
C54 C55 1.353(8) .
C54 C58 1.525(8) .
C55 C56 1.382(7) .
C56 C59 1.523(7) .
C32 C33 1.334(6) .
C61 C66 1.361(7) .
C61 C62 1.390(7) .
C62 C63 1.375(7) .
C62 C67 1.502(7) .
C63 C64 1.373(8) .
C64 C65 1.381(8) .
C64 C68 1.494(8) .
C65 C66 1.378(8) .
C66 C69 1.538(7) .
